data_4118346
loop_
_publ_author_name
'David C. Powers'
'Eunsung Lee'
'Alireza Ariafard'
'Melanie S. Sanford'
'Brian F. Yates'
'Allan J. Canty'
'Tobias Ritter'

_publ_section_title
;
 Connecting Binuclear Pd(III) and Mononuclear Pd(IV) Chemistry by Pd-Pd
 Bond Cleavage
;
_journal_name_full 'Journal of the American Chemical Society'
_journal_page_first 12002
_journal_page_last 12009
_journal_paper_doi 10.1021/ja304401u
_journal_volume 134
_journal_year 2012
_chemical_formula_sum 'C20 H24 F6 N2 Pd'
_chemical_formula_weight 512.81
_chemical_name_systematic
; 
 ? 
;
_space_group_IT_number 14
_symmetry_cell_setting monoclinic
_symmetry_space_group_name_Hall '-P 2yn'
_symmetry_space_group_name_H-M 'P 1 21/n 1'
_atom_sites_solution_hydrogens geom
_atom_sites_solution_primary direct
_atom_sites_solution_secondary difmap
_audit_creation_method SHELXL-97
_cell_angle_alpha 90.00
_cell_angle_beta 102.2370(10)
_cell_angle_gamma 90.00
_cell_formula_units_Z 4
_cell_length_a 8.2349(7)
_cell_length_b 13.3008(12)
_cell_length_c 18.9296(17)
_cell_measurement_reflns_used 9281
_cell_measurement_temperature 100(1)
_cell_measurement_theta_max 25.845
_cell_measurement_theta_min 2.202
_cell_volume 2026.3(3)
_computing_cell_refinement 'SAINT 7.46A (Bruker-AXS, 2009)'
_computing_data_collection 'APEX2 v2009.3.0 (Bruker-AXS, 2009)'
_computing_data_reduction 'SAINT 7.46A (Bruker-AXS, 2009)'
_computing_molecular_graphics 'Bruker SHELXTL (Sheldrick, 2008)'
_computing_publication_material 'Bruker SHELXTL (Sheldrick, 2008)'
_computing_structure_refinement 'SHELXL-97 (Sheldrick, 2008)'
_computing_structure_solution 'SHELXS-97 (Sheldrick, 2008)'
_diffrn_ambient_temperature 100(1)
_diffrn_measured_fraction_theta_full 0.999
_diffrn_measured_fraction_theta_max 0.999
_diffrn_radiation_monochromator graphite
_diffrn_radiation_source 'fine-focus sealed tube'
_diffrn_radiation_type MoK\a
_diffrn_radiation_wavelength 0.71073
_diffrn_reflns_av_R_equivalents 0.0237
_diffrn_reflns_av_sigmaI/netI 0.0127
_diffrn_reflns_limit_h_max 10
_diffrn_reflns_limit_h_min -10
_diffrn_reflns_limit_k_max 16
_diffrn_reflns_limit_k_min -16
_diffrn_reflns_limit_l_max 23
_diffrn_reflns_limit_l_min -23
_diffrn_reflns_number 30486
_diffrn_reflns_theta_full 25.86
_diffrn_reflns_theta_max 25.86
_diffrn_reflns_theta_min 1.89
_exptl_absorpt_coefficient_mu 0.978
_exptl_absorpt_correction_T_max 0.7580
_exptl_absorpt_correction_T_min 0.6958
_exptl_absorpt_correction_type multi-scan
_exptl_absorpt_process_details 'SADABS (Sheldrick, 2008)'
_exptl_crystal_colour colorless
_exptl_crystal_density_diffrn 1.681
_exptl_crystal_description needle
_exptl_crystal_F_000 1032
_exptl_crystal_size_max 0.40
_exptl_crystal_size_mid 0.30
_exptl_crystal_size_min 0.30
_refine_diff_density_max 0.351
_refine_diff_density_min -0.307
_refine_diff_density_rms 0.051
_refine_ls_extinction_method none
_refine_ls_goodness_of_fit_ref 1.066
_refine_ls_hydrogen_treatment constr
_refine_ls_matrix_type full
_refine_ls_number_parameters 268
_refine_ls_number_reflns 3913
_refine_ls_number_restraints 0
_refine_ls_restrained_S_all 1.066
_refine_ls_R_factor_all 0.0178
_refine_ls_R_factor_gt 0.0162
_refine_ls_shift/su_max 0.003
_refine_ls_shift/su_mean 0.000
_refine_ls_structure_factor_coef Fsqd
_refine_ls_weighting_details 'calc w=1/[\s^2^(Fo^2^)+(0.0177P)^2^+1.1954P] where P=(Fo^2^+2Fc^2^)/3'
_refine_ls_weighting_scheme calc
_refine_ls_wR_factor_gt 0.0393
_refine_ls_wR_factor_ref 0.0401
_reflns_number_gt 3678
_reflns_number_total 3913
_reflns_threshold_expression >2sigma(I)
_cod_data_source_file ja304401u_si_006.cif
_cod_data_source_block dcp
_cod_database_code 4118346

loop_
_symmetry_equiv_pos_as_xyz
'x, y, z'
'-x+1/2, y+1/2, -z+1/2'
'-x, -y, -z'
'x-1/2, -y-1/2, z-1/2'

loop_
_atom_site_label
_atom_site_type_symbol
_atom_site_fract_x
_atom_site_fract_y
_atom_site_fract_z
_atom_site_U_iso_or_equiv
_atom_site_adp_type
_atom_site_occupancy
_atom_site_symmetry_multiplicity
_atom_site_calc_flag
_atom_site_refinement_flags
Pd1 Pd 0.213417(13) 0.377699(8) 0.082951(6) 0.01313(4) Uani 1 1 d .
F1 F 0.24548(12) 0.32293(8) 0.23256(5) 0.0281(2) Uani 1 1 d .
F2 F 0.05024(13) 0.42926(7) 0.19792(5) 0.0288(2) Uani 1 1 d .
F3 F 0.01323(12) 0.27558(7) 0.16501(5) 0.0280(2) Uani 1 1 d .
F4 F 0.29671(14) 0.17766(7) 0.14745(5) 0.0328(2) Uani 1 1 d .
F5 F 0.20366(13) 0.17597(7) 0.03297(5) 0.0299(2) Uani 1 1 d .
F6 F 0.45138(12) 0.23048(7) 0.07752(5) 0.0278(2) Uani 1 1 d .
N1 N 0.17395(15) 0.53651(9) 0.07063(6) 0.0150(3) Uani 1 1 d .
N2 N 0.27889(15) 0.40680(10) -0.01718(7) 0.0158(3) Uani 1 1 d .
C1 C 0.12981(19) 0.35029(12) 0.17293(8) 0.0195(3) Uani 1 1 d .
C2 C 0.2907(2) 0.23469(12) 0.08800(8) 0.0207(3) Uani 1 1 d .
C3 C 0.1274(2) 0.60133(12) 0.11680(8) 0.0189(3) Uani 1 1 d .
H3 H 0.0823 0.5748 0.1551 0.023 Uiso 1 1 calc R
C4 C 0.14124(19) 0.70440(12) 0.11197(8) 0.0187(3) Uani 1 1 d .
H4 H 0.1048 0.7463 0.1462 0.022 Uiso 1 1 calc R
C5 C 0.20818(18) 0.74742(11) 0.05736(8) 0.0149(3) Uani 1 1 d .
C6 C 0.25222(18) 0.67975(11) 0.00806(8) 0.0162(3) Uani 1 1 d .
H6 H 0.2959 0.7047 -0.0311 0.019 Uiso 1 1 calc R
C7 C 0.23337(17) 0.57707(11) 0.01518(8) 0.0145(3) Uani 1 1 d .
C8 C 0.27502(17) 0.50421(11) -0.03755(8) 0.0148(3) Uani 1 1 d .
C9 C 0.29960(18) 0.53324(11) -0.10515(8) 0.0159(3) Uani 1 1 d .
H9 H 0.2982 0.6026 -0.1172 0.019 Uiso 1 1 calc R
C10 C 0.32625(18) 0.46192(11) -0.15536(8) 0.0155(3) Uani 1 1 d .
C11 C 0.3308(2) 0.36180(12) -0.13307(8) 0.0197(3) Uani 1 1 d .
H11 H 0.3501 0.3100 -0.1649 0.024 Uiso 1 1 calc R
C12 C 0.3074(2) 0.33767(12) -0.06508(8) 0.0198(3) Uani 1 1 d .
H12 H 0.3116 0.2689 -0.0514 0.024 Uiso 1 1 calc R
C13 C 0.23815(19) 0.86009(11) 0.05313(8) 0.0166(3) Uani 1 1 d .
C14 C 0.1197(2) 0.92001(12) 0.08973(9) 0.0226(3) Uani 1 1 d .
H14A H 0.0047 0.9007 0.0688 0.034 Uiso 1 1 calc R
H14B H 0.1341 0.9921 0.0821 0.034 Uiso 1 1 calc R
H14C H 0.1446 0.9056 0.1417 0.034 Uiso 1 1 calc R
C15 C 0.4176(2) 0.88234(12) 0.09337(10) 0.0287(4) Uani 1 1 d .
H15A H 0.4378 0.9549 0.0931 0.043 Uiso 1 1 calc R
H15B H 0.4956 0.8476 0.0692 0.043 Uiso 1 1 calc R
H15C H 0.4334 0.8587 0.1434 0.043 Uiso 1 1 calc R
C16 C 0.2163(2) 0.89493(12) -0.02558(9) 0.0227(3) Uani 1 1 d .
H16A H 0.1045 0.8774 -0.0523 0.034 Uiso 1 1 calc R
H16B H 0.2991 0.8617 -0.0479 0.034 Uiso 1 1 calc R
H16C H 0.2313 0.9680 -0.0268 0.034 Uiso 1 1 calc R
C17 C 0.34179(19) 0.48754(12) -0.23241(8) 0.0179(3) Uani 1 1 d .
C18 C 0.3322(2) 0.60118(12) -0.24697(9) 0.0224(3) Uani 1 1 d .
H18A H 0.2247 0.6268 -0.2405 0.034 Uiso 1 1 calc R
H18B H 0.3438 0.6141 -0.2966 0.034 Uiso 1 1 calc R
H18C H 0.4219 0.6351 -0.2131 0.034 Uiso 1 1 calc R
C19 C 0.5090(2) 0.44802(13) -0.24498(9) 0.0237(3) Uani 1 1 d .
H19A H 0.6001 0.4849 -0.2140 0.035 Uiso 1 1 calc R
H19B H 0.5141 0.4577 -0.2958 0.035 Uiso 1 1 calc R
H19C H 0.5192 0.3763 -0.2331 0.035 Uiso 1 1 calc R
C20 C 0.1989(2) 0.43452(13) -0.28513(8) 0.0240(3) Uani 1 1 d .
H20A H 0.2109 0.3615 -0.2791 0.036 Uiso 1 1 calc R
H20B H 0.2029 0.4526 -0.3349 0.036 Uiso 1 1 calc R
H20C H 0.0923 0.4557 -0.2749 0.036 Uiso 1 1 calc R

loop_
_atom_site_aniso_label
_atom_site_aniso_U_11
_atom_site_aniso_U_22
_atom_site_aniso_U_33
_atom_site_aniso_U_23
_atom_site_aniso_U_13
_atom_site_aniso_U_12
Pd1 0.01528(6) 0.01218(6) 0.01199(6) 0.00131(4) 0.00300(4) 0.00101(4)
F1 0.0321(5) 0.0356(6) 0.0152(5) 0.0068(4) 0.0019(4) 0.0033(4)
F2 0.0397(6) 0.0224(5) 0.0313(5) 0.0050(4) 0.0232(5) 0.0066(4)
F3 0.0290(5) 0.0264(5) 0.0310(5) 0.0037(4) 0.0119(4) -0.0084(4)
F4 0.0516(7) 0.0226(5) 0.0285(5) 0.0131(4) 0.0183(5) 0.0122(5)
F5 0.0398(6) 0.0166(5) 0.0328(6) -0.0052(4) 0.0069(5) -0.0048(4)
F6 0.0253(5) 0.0240(5) 0.0363(6) 0.0050(4) 0.0116(4) 0.0088(4)
N1 0.0165(6) 0.0151(6) 0.0128(6) 0.0007(5) 0.0015(5) 0.0015(5)
N2 0.0185(6) 0.0146(6) 0.0142(6) 0.0001(5) 0.0034(5) 0.0015(5)
C1 0.0209(8) 0.0179(8) 0.0200(8) 0.0017(6) 0.0050(6) 0.0007(6)
C2 0.0235(8) 0.0181(8) 0.0216(8) 0.0030(6) 0.0074(6) 0.0007(6)
C3 0.0236(8) 0.0197(8) 0.0151(7) 0.0017(6) 0.0077(6) 0.0027(6)
C4 0.0233(8) 0.0184(8) 0.0153(7) -0.0023(6) 0.0060(6) 0.0039(6)
C5 0.0142(7) 0.0159(7) 0.0128(7) -0.0005(6) -0.0009(5) 0.0023(6)
C6 0.0189(7) 0.0170(7) 0.0126(7) 0.0005(6) 0.0033(6) 0.0004(6)
C7 0.0144(7) 0.0165(7) 0.0118(7) -0.0003(6) 0.0012(5) 0.0015(6)
C8 0.0146(7) 0.0139(7) 0.0149(7) -0.0014(6) 0.0011(6) 0.0001(6)
C9 0.0183(7) 0.0136(7) 0.0156(7) -0.0002(6) 0.0031(6) 0.0000(6)
C10 0.0142(7) 0.0177(7) 0.0139(7) -0.0007(6) 0.0015(5) 0.0010(6)
C11 0.0255(8) 0.0173(8) 0.0167(8) -0.0034(6) 0.0058(6) 0.0033(6)
C12 0.0281(8) 0.0130(7) 0.0191(8) 0.0000(6) 0.0067(6) 0.0037(6)
C13 0.0196(8) 0.0134(7) 0.0165(7) -0.0021(6) 0.0029(6) 0.0017(6)
C14 0.0320(9) 0.0154(8) 0.0225(8) -0.0007(6) 0.0103(7) 0.0049(7)
C15 0.0242(9) 0.0188(8) 0.0393(10) -0.0040(7) -0.0019(8) -0.0014(7)
C16 0.0346(9) 0.0148(8) 0.0209(8) 0.0027(6) 0.0105(7) 0.0041(7)
C17 0.0212(8) 0.0196(8) 0.0137(7) -0.0006(6) 0.0055(6) 0.0012(6)
C18 0.0312(9) 0.0213(8) 0.0168(8) 0.0029(6) 0.0095(7) 0.0035(7)
C19 0.0253(8) 0.0253(9) 0.0226(8) 0.0001(7) 0.0101(7) 0.0032(7)
C20 0.0274(9) 0.0285(9) 0.0148(7) -0.0032(7) 0.0015(6) 0.0004(7)

loop_
_atom_type_symbol
_atom_type_description
_atom_type_scat_dispersion_real
_atom_type_scat_dispersion_imag
_atom_type_scat_source
C C 0.0033 0.0016 'International Tables Vol C Tables 4.2.6.8 and 6.1.1.4'
H H 0.0000 0.0000 'International Tables Vol C Tables 4.2.6.8 and 6.1.1.4'
N N 0.0061 0.0033 'International Tables Vol C Tables 4.2.6.8 and 6.1.1.4'
F F 0.0171 0.0103 'International Tables Vol C Tables 4.2.6.8 and 6.1.1.4'
Pd Pd -0.9988 1.0072 'International Tables Vol C Tables 4.2.6.8 and 6.1.1.4'

loop_
_geom_angle_atom_site_label_1
_geom_angle_atom_site_label_2
_geom_angle_atom_site_label_3
_geom_angle
C1 Pd1 C2 87.11(6)
C1 Pd1 N2 174.79(6)
C2 Pd1 N2 94.46(6)
C1 Pd1 N1 101.57(6)
C2 Pd1 N1 168.96(6)
N2 Pd1 N1 77.49(5)
C3 N1 C7 116.58(13)
C3 N1 Pd1 128.40(10)
C7 N1 Pd1 113.83(9)
C12 N2 C8 117.37(13)
C12 N2 Pd1 126.36(11)
C8 N2 Pd1 115.91(10)
F1 C1 F3 104.36(12)
F1 C1 F2 102.69(12)
F3 C1 F2 102.61(12)
F1 C1 Pd1 116.57(10)
F3 C1 Pd1 113.53(10)
F2 C1 Pd1 115.40(10)
F4 C2 F5 103.49(12)
F4 C2 F6 103.32(12)
F5 C2 F6 103.29(12)
F4 C2 Pd1 121.94(11)
F5 C2 Pd1 113.20(10)
F6 C2 Pd1 109.67(10)
N1 C3 C4 123.84(14)
C3 C4 C5 120.54(14)
C4 C5 C6 115.47(14)
C4 C5 C13 122.47(13)
C6 C5 C13 122.02(13)
C7 C6 C5 121.31(14)
N1 C7 C6 122.18(13)
N1 C7 C8 115.64(13)
C6 C7 C8 122.18(13)
N2 C8 C9 121.98(13)
N2 C8 C7 115.44(13)
C9 C8 C7 122.49(13)
C8 C9 C10 120.87(14)
C9 C10 C11 116.21(14)
C9 C10 C17 123.80(13)
C11 C10 C17 119.93(13)
C12 C11 C10 120.29(14)
N2 C12 C11 123.25(14)
C5 C13 C14 111.21(13)
C5 C13 C16 111.17(12)
C14 C13 C16 109.08(13)
C5 C13 C15 108.18(12)
C14 C13 C15 108.16(13)
C16 C13 C15 108.96(14)
C10 C17 C18 112.27(12)
C10 C17 C19 109.26(12)
C18 C17 C19 108.81(13)
C10 C17 C20 107.98(12)
C18 C17 C20 109.31(13)
C19 C17 C20 109.18(13)

loop_
_geom_bond_atom_site_label_1
_geom_bond_atom_site_label_2
_geom_bond_distance
Pd1 C1 2.0014(16)
Pd1 C2 2.0016(16)
Pd1 N2 2.1133(13)
Pd1 N1 2.1423(12)
F1 C1 1.3630(18)
F2 C1 1.3739(18)
F3 C1 1.3676(18)
F4 C2 1.3493(18)
F5 C2 1.3756(18)
F6 C2 1.3799(18)
N1 C3 1.340(2)
N1 C7 1.3602(19)
N2 C12 1.347(2)
N2 C8 1.3503(19)
C3 C4 1.380(2)
C4 C5 1.393(2)
C5 C6 1.398(2)
C5 C13 1.524(2)
C6 C7 1.384(2)
C7 C8 1.483(2)
C8 C9 1.392(2)
C9 C10 1.393(2)
C10 C11 1.395(2)
C10 C17 1.529(2)
C11 C12 1.379(2)
C13 C14 1.534(2)
C13 C16 1.534(2)
C13 C15 1.541(2)
C17 C18 1.535(2)
C17 C19 1.538(2)
C17 C20 1.543(2)

loop_
_geom_torsion_atom_site_label_1
_geom_torsion_atom_site_label_2
_geom_torsion_atom_site_label_3
_geom_torsion_atom_site_label_4
_geom_torsion
C1 Pd1 N1 C3 8.21(14)
C2 Pd1 N1 C3 -133.2(3)
N2 Pd1 N1 C3 -177.04(14)
C1 Pd1 N1 C7 175.14(10)
C2 Pd1 N1 C7 33.8(3)
N2 Pd1 N1 C7 -10.11(10)
C1 Pd1 N2 C12 -89.1(6)
C2 Pd1 N2 C12 18.35(13)
N1 Pd1 N2 C12 -169.30(13)
C1 Pd1 N2 C8 83.9(6)
C2 Pd1 N2 C8 -168.71(11)
N1 Pd1 N2 C8 3.64(10)
C2 Pd1 C1 F1 61.22(12)
N2 Pd1 C1 F1 169.0(5)
N1 Pd1 C1 F1 -111.90(11)
C2 Pd1 C1 F3 -60.12(11)
N2 Pd1 C1 F3 47.6(7)
N1 Pd1 C1 F3 126.76(10)
C2 Pd1 C1 F2 -178.16(12)
N2 Pd1 C1 F2 -70.4(6)
N1 Pd1 C1 F2 8.71(12)
C1 Pd1 C2 F4 -12.57(13)
N2 Pd1 C2 F4 172.41(13)
N1 Pd1 C2 F4 129.7(3)
C1 Pd1 C2 F5 111.92(11)
N2 Pd1 C2 F5 -63.10(11)
N1 Pd1 C2 F5 -105.8(3)
C1 Pd1 C2 F6 -133.32(11)
N2 Pd1 C2 F6 51.66(10)
N1 Pd1 C2 F6 8.9(4)
C7 N1 C3 C4 -1.9(2)
Pd1 N1 C3 C4 164.71(12)
N1 C3 C4 C5 -0.7(2)
C3 C4 C5 C6 2.4(2)
C3 C4 C5 C13 -175.23(14)
C4 C5 C6 C7 -1.6(2)
C13 C5 C6 C7 176.07(13)
C3 N1 C7 C6 2.8(2)
Pd1 N1 C7 C6 -165.81(11)
C3 N1 C7 C8 -176.64(13)
Pd1 N1 C7 C8 14.79(15)
C5 C6 C7 N1 -1.0(2)
C5 C6 C7 C8 178.32(13)
C12 N2 C8 C9 -0.1(2)
Pd1 N2 C8 C9 -173.72(11)
C12 N2 C8 C7 176.51(13)
Pd1 N2 C8 C7 2.91(16)
N1 C7 C8 N2 -11.96(19)
C6 C7 C8 N2 168.63(13)
N1 C7 C8 C9 164.65(13)
C6 C7 C8 C9 -14.8(2)
N2 C8 C9 C10 1.2(2)
C7 C8 C9 C10 -175.14(13)
C8 C9 C10 C11 -1.6(2)
C8 C9 C10 C17 175.47(14)
C9 C10 C11 C12 0.8(2)
C17 C10 C11 C12 -176.30(14)
C8 N2 C12 C11 -0.6(2)
Pd1 N2 C12 C11 172.23(12)
C10 C11 C12 N2 0.2(2)
C4 C5 C13 C14 -26.3(2)
C6 C5 C13 C14 156.27(14)
C4 C5 C13 C16 -148.02(14)
C6 C5 C13 C16 34.52(19)
C4 C5 C13 C15 92.38(17)
C6 C5 C13 C15 -85.08(17)
C9 C10 C17 C18 2.5(2)
C11 C10 C17 C18 179.38(14)
C9 C10 C17 C19 123.27(15)
C11 C10 C17 C19 -59.82(18)
C9 C10 C17 C20 -118.10(16)
C11 C10 C17 C20 58.81(18)
